data_4105452
loop_
_publ_author_name
'Jan J. Weigand'
'Neil Burford'
'Reagan J. Davidson'
'T. Stanley Cameron'
'Patrick Seelheim'

_publ_contact_author_address
;
Institut fr Anorganische und Analytische Chemie
Corrensstrasse 30
WWU Mnster
D-48149 Mnster
Germany
;
_publ_contact_author_email jweigand@uni-muenster.de
_publ_contact_author_fax '+49 (251) 83-33108'
_publ_contact_author_name 'Jan J. Weigand'
_publ_contact_author_phone '+49 (251) 83-36074 '
_publ_section_title
;
 New Synthetic Procedures to Catena-Phosphorus Cations: Preparation and
 Dissociation of the First cyclo-Phosphino-halophosphonium Salts
;
_journal_name_full 'Journal of the American Chemical Society'
_journal_page_first 17943
_journal_page_last 17953
_journal_paper_doi 10.1021/ja907693f
_journal_volume 131
_journal_year 2009
_chemical_formula_moiety 'C18 H40 Cl8 Ga2 P4 '
_chemical_formula_sum 'C18 H40 Cl8 Ga2 P4'
_chemical_formula_weight 803.47
_space_group_IT_number 14
_symmetry_cell_setting monoclinic
_symmetry_Int_Tables_number 14
_symmetry_space_group_name_Hall '-P 2ybc'
_symmetry_space_group_name_H-M 'P 1 21/c 1'
_audit_creation_date 2008-03-04
_audit_creation_method 'by CrystalStructure 3.8'
_cell_angle_alpha 90.0000
_cell_angle_beta 90.190(10)
_cell_angle_gamma 90.0000
_cell_formula_units_Z 4
_cell_length_a 9.740(2)
_cell_length_b 12.396(3)
_cell_length_c 28.660(7)
_cell_measurement_reflns_used 40524
_cell_measurement_temperature 123.1
_cell_measurement_theta_max 27.5
_cell_measurement_theta_min 3.0
_cell_volume 3460.3(14)
_computing_cell_refinement PROCESS-AUTO
_computing_data_collection PROCESS-AUTO
_computing_data_reduction CrystalStructure
_computing_publication_material 'CrystalStructure 3.8'
_computing_structure_refinement SHELXL
_computing_structure_solution SHELXS97
_diffrn_ambient_temperature 123.1(2)
_diffrn_detector_area_resol_mean 10.00
_diffrn_measured_fraction_theta_full 0.784
_diffrn_measured_fraction_theta_max 0.995
_diffrn_measurement_device_type 'Rigaku RAXIS-RAPID'
_diffrn_measurement_method \w
_diffrn_radiation_type 'Mo K\a'
_diffrn_radiation_wavelength 0.71069
_diffrn_reflns_av_R_equivalents 0.101
_diffrn_reflns_limit_h_max 12
_diffrn_reflns_limit_h_min -12
_diffrn_reflns_limit_k_max 15
_diffrn_reflns_limit_k_min -15
_diffrn_reflns_limit_l_max 35
_diffrn_reflns_limit_l_min -37
_diffrn_reflns_number 48724
_diffrn_reflns_theta_full 30.00
_diffrn_reflns_theta_max 27.48
_exptl_absorpt_coefficient_mu 2.368
_exptl_absorpt_correction_type none
_exptl_crystal_colour colourless
_exptl_crystal_density_diffrn 1.542
_exptl_crystal_description needle
_exptl_crystal_F_000 1624.00
_exptl_crystal_size_max 0.26
_exptl_crystal_size_mid 0.25
_exptl_crystal_size_min 0.22
_refine_diff_density_max 1.75
_refine_diff_density_min -1.29
_refine_ls_extinction_method none
_refine_ls_goodness_of_fit_ref 1.089
_refine_ls_hydrogen_treatment refall
_refine_ls_number_parameters 290
_refine_ls_number_reflns 7909
_refine_ls_R_factor_gt 0.0662
_refine_ls_shift/su_max 0.0010
_refine_ls_structure_factor_coef Fsqd
_refine_ls_weighting_details 'w = 1/[\s2^(Fo2^)+(0.1225P)2^+0.5319P] where P=(Fo2^+2Fc2^)/3'
_refine_ls_weighting_scheme calc
_refine_ls_wR_factor_ref 0.1876
_reflns_number_gt 6752
_reflns_number_total 7909
_reflns_threshold_expression F2^>2.0\s(F2^)
_cod_data_source_file ja907693f_si_004.cif
_cod_data_source_block '_User-defined'
_cod_original_cell_volume 3460.6(15)
_cod_original_formula_sum 'C18 H40 Cl8 Ga2 P4 '
_cod_database_code 4105452

loop_
_symmetry_equiv_pos_site_id
_symmetry_equiv_pos_as_xyz
1 +X,+Y,+Z
2 -X,1/2+Y,1/2-Z
3 -X,-Y,-Z
4 +X,1/2-Y,1/2+Z

loop_
_atom_site_label
_atom_site_type_symbol
_atom_site_fract_x
_atom_site_fract_y
_atom_site_fract_z
_atom_site_U_iso_or_equiv
_atom_site_adp_type
_atom_site_occupancy
_atom_site_symmetry_multiplicity
_atom_site_calc_flag
_atom_site_refinement_flags
Ga(1) Ga 0.24961(8) 0.75720(5) 0.26999(2) 0.03847(17) Uani 1.00 1 d .
Ga(2) Ga 0.26388(9) 0.27361(6) 0.09165(2) 0.03823(18) Uani 1.00 1 d .
Cl(1) Cl 0.45569(19) 0.30887(16) 0.05462(6) 0.0494(4) Uani 1.00 1 d .
Cl(2) Cl 0.0989(2) 0.29060(18) 0.04016(6) 0.0525(4) Uani 1.00 1 d .
Cl(3) Cl 0.2687(2) 0.11387(14) 0.12103(7) 0.0619(5) Uani 1.00 1 d .
Cl(4) Cl 0.23757(19) 0.39499(13) 0.14600(5) 0.0446(3) Uani 1.00 1 d .
Cl(5) Cl 0.41490(18) 0.74565(14) 0.32063(6) 0.0428(3) Uani 1.00 1 d .
Cl(6) Cl 0.0606(2) 0.69521(17) 0.29903(9) 0.0606(5) Uani 1.00 1 d .
Cl(7) Cl 0.21964(19) 0.92583(15) 0.25074(8) 0.0540(4) Uani 1.00 1 d .
Cl(8) Cl 0.3130(2) 0.6646(2) 0.20934(6) 0.0639(5) Uani 1.00 1 d .
P(1) P 0.27171(19) 0.04009(12) 0.39451(5) 0.0366(3) Uani 1.00 1 d .
P(2) P 0.14682(17) 0.16701(13) 0.36274(5) 0.0338(3) Uani 1.00 1 d .
P(3) P 0.31337(17) 0.29007(13) 0.36308(5) 0.0325(3) Uani 1.00 1 d .
P(4) P 0.28195(17) 0.33981(13) 0.29020(5) 0.0343(3) Uani 1.00 1 d .
C(1) C 0.3365(8) 0.0671(6) 0.4525(2) 0.0494(17) Uani 1.00 1 d .
C(2) C 0.4174(6) 0.0237(5) 0.3570(2) 0.0403(13) Uani 1.00 1 d .
C(3) C 0.1786(8) -0.0851(5) 0.3945(2) 0.0492(16) Uani 1.00 1 d .
C(4) C 0.2970(7) 0.2188(5) 0.2562(2) 0.0412(15) Uani 1.00 1 d .
C(5) C 0.1230(7) 0.4030(5) 0.2767(2) 0.0430(14) Uani 1.00 1 d .
C(6) C 0.4222(8) 0.4273(5) 0.2746(2) 0.0466(15) Uani 1.00 1 d .
C(7) C 0.0150(6) 0.2091(4) 0.4066(2) 0.0341(12) Uani 1.00 1 d .
C(8) C -0.0595(7) 0.1097(6) 0.4255(2) 0.0451(15) Uani 1.00 1 d .
C(9) C -0.1879(7) 0.1420(6) 0.4544(2) 0.0490(16) Uani 1.00 1 d .
C(10) C -0.0846(7) 0.2835(5) 0.3796(2) 0.0414(14) Uani 1.00 1 d .
C(11) C -0.2098(8) 0.3143(6) 0.4094(2) 0.0516(16) Uani 1.00 1 d .
C(12) C -0.2823(7) 0.2157(7) 0.4274(2) 0.0520(18) Uani 1.00 1 d .
C(13) C 0.2541(6) 0.4043(4) 0.40113(17) 0.0324(10) Uani 1.00 1 d .
C(14) C 0.3049(8) 0.3776(5) 0.4508(2) 0.0442(15) Uani 1.00 1 d .
C(15) C 0.2614(11) 0.4663(6) 0.4848(2) 0.063(2) Uani 1.00 1 d .
C(16) C 0.3156(10) 0.5748(7) 0.4690(2) 0.065(2) Uani 1.00 1 d .
C(17) C 0.2655(11) 0.6006(5) 0.4199(2) 0.061(2) Uani 1.00 1 d .
C(18) C 0.3087(8) 0.5117(5) 0.3852(2) 0.0426(14) Uani 1.00 1 d .
H(1) H 0.4263 0.1024 0.4503 0.059 Uiso 1.00 1 c R
H(2) H 0.3461 -0.0010 0.4696 0.059 Uiso 1.00 1 c R
H(3) H 0.2724 0.1144 0.4690 0.059 Uiso 1.00 1 c R
H(4) H 0.3966 -0.0307 0.3332 0.048 Uiso 1.00 1 c R
H(5) H 0.4968 0.0002 0.3755 0.048 Uiso 1.00 1 c R
H(6) H 0.4384 0.0925 0.3418 0.048 Uiso 1.00 1 c R
H(7) H 0.1257 -0.0912 0.4234 0.059 Uiso 1.00 1 c R
H(8) H 0.2434 -0.1453 0.3924 0.059 Uiso 1.00 1 c R
H(9) H 0.1160 -0.0869 0.3676 0.059 Uiso 1.00 1 c R
H(10) H 0.3930 0.2086 0.2470 0.049 Uiso 1.00 1 c R
H(11) H 0.2394 0.2248 0.2282 0.049 Uiso 1.00 1 c R
H(12) H 0.2669 0.1569 0.2748 0.049 Uiso 1.00 1 c R
H(13) H 0.0557 0.3480 0.2676 0.052 Uiso 1.00 1 c R
H(14) H 0.1359 0.4538 0.2509 0.052 Uiso 1.00 1 c R
H(15) H 0.0896 0.4420 0.3042 0.052 Uiso 1.00 1 c R
H(16) H 0.3978 0.5022 0.2817 0.056 Uiso 1.00 1 c R
H(17) H 0.4408 0.4204 0.2411 0.056 Uiso 1.00 1 c R
H(18) H 0.5043 0.4069 0.2924 0.056 Uiso 1.00 1 c R
H(19) H 0.0596 0.2497 0.4327 0.041 Uiso 1.00 1 c R
H(20) H 0.0042 0.0678 0.4455 0.054 Uiso 1.00 1 c R
H(21) H -0.0881 0.0632 0.3992 0.054 Uiso 1.00 1 c R
H(22) H -0.2387 0.0760 0.4634 0.059 Uiso 1.00 1 c R
H(23) H -0.1579 0.1787 0.4834 0.059 Uiso 1.00 1 c R
H(24) H -0.3221 0.1756 0.4008 0.062 Uiso 1.00 1 c R
H(25) H -0.3587 0.2384 0.4479 0.062 Uiso 1.00 1 c R
H(26) H -0.1793 0.3592 0.4361 0.062 Uiso 1.00 1 c R
H(27) H -0.2744 0.3577 0.3904 0.062 Uiso 1.00 1 c R
H(28) H -0.0354 0.3498 0.3701 0.050 Uiso 1.00 1 c R
H(29) H -0.1162 0.2463 0.3510 0.050 Uiso 1.00 1 c R
H(30) H 0.1515 0.4065 0.4010 0.039 Uiso 1.00 1 c R
H(31) H 0.2661 0.3077 0.4609 0.053 Uiso 1.00 1 c R
H(32) H 0.4063 0.3712 0.4508 0.053 Uiso 1.00 1 c R
H(33) H 0.1599 0.4690 0.4866 0.076 Uiso 1.00 1 c R
H(34) H 0.2973 0.4497 0.5164 0.076 Uiso 1.00 1 c R
H(35) H 0.4173 0.5738 0.4696 0.077 Uiso 1.00 1 c R
H(36) H 0.2842 0.6317 0.4908 0.077 Uiso 1.00 1 c R
H(37) H 0.3043 0.6706 0.4098 0.074 Uiso 1.00 1 c R
H(38) H 0.1642 0.6071 0.4199 0.074 Uiso 1.00 1 c R
H(39) H 0.2723 0.5286 0.3538 0.051 Uiso 1.00 1 c R
H(40) H 0.4101 0.5087 0.3833 0.051 Uiso 1.00 1 c R

loop_
_atom_site_aniso_label
_atom_site_aniso_U_11
_atom_site_aniso_U_22
_atom_site_aniso_U_33
_atom_site_aniso_U_12
_atom_site_aniso_U_13
_atom_site_aniso_U_23
Ga(1) 0.0450(3) 0.0347(3) 0.0357(3) 0.0026(2) -0.0012(3) -0.0008(2)
Ga(2) 0.0522(4) 0.0361(3) 0.0263(3) 0.0033(2) -0.0001(3) -0.0005(2)
Cl(1) 0.0520(9) 0.0584(10) 0.0379(8) 0.0028(7) 0.0029(6) 0.0006(7)
Cl(2) 0.0489(9) 0.0749(12) 0.0338(7) 0.0086(8) -0.0045(6) -0.0083(7)
Cl(3) 0.0992(16) 0.0364(8) 0.0501(9) -0.0006(9) 0.0006(10) 0.0046(7)
Cl(4) 0.0640(9) 0.0409(7) 0.0290(6) 0.0083(7) -0.0012(6) -0.0049(5)
Cl(5) 0.0483(8) 0.0480(9) 0.0320(7) 0.0009(6) -0.0023(6) 0.0002(6)
Cl(6) 0.0488(10) 0.0506(10) 0.0823(14) -0.0019(7) 0.0052(9) 0.0117(9)
Cl(7) 0.0505(9) 0.0379(8) 0.0736(11) -0.0005(6) -0.0082(8) 0.0099(7)
Cl(8) 0.0829(13) 0.0753(14) 0.0334(7) 0.0273(10) -0.0093(8) -0.0125(8)
P(1) 0.0533(9) 0.0274(7) 0.0290(6) -0.0007(6) 0.0084(6) -0.0004(5)
P(2) 0.0433(8) 0.0313(7) 0.0270(6) -0.0034(5) 0.0054(5) -0.0015(5)
P(3) 0.0410(8) 0.0295(7) 0.0271(6) -0.0015(5) 0.0021(5) 0.0016(5)
P(4) 0.0469(8) 0.0318(7) 0.0243(6) 0.0013(6) 0.0048(5) 0.0021(5)
C(1) 0.074(5) 0.038(3) 0.037(3) 0.010(3) 0.007(3) 0.001(2)
C(2) 0.045(3) 0.039(3) 0.036(2) 0.000(2) 0.010(2) -0.002(2)
C(3) 0.064(4) 0.029(3) 0.055(3) 0.001(2) 0.016(3) -0.002(2)
C(4) 0.060(4) 0.043(3) 0.021(2) 0.004(2) 0.009(2) -0.001(2)
C(5) 0.053(3) 0.045(3) 0.031(2) 0.010(2) 0.000(2) -0.003(2)
C(6) 0.061(4) 0.037(3) 0.041(3) -0.001(2) 0.013(3) 0.006(2)
C(7) 0.040(3) 0.030(2) 0.033(2) -0.002(2) 0.006(2) -0.004(2)
C(8) 0.048(3) 0.043(3) 0.044(3) -0.008(2) 0.012(2) 0.000(2)
C(9) 0.058(4) 0.047(3) 0.042(3) -0.011(3) 0.013(3) -0.001(2)
C(10) 0.044(3) 0.049(3) 0.032(2) 0.004(2) 0.006(2) 0.007(2)
C(11) 0.054(4) 0.051(4) 0.050(3) 0.008(3) 0.003(3) 0.002(3)
C(12) 0.045(4) 0.071(5) 0.040(3) -0.009(3) 0.008(2) -0.015(3)
C(13) 0.042(3) 0.031(2) 0.024(2) -0.005(2) -0.001(2) -0.0030(19)
C(14) 0.071(4) 0.036(3) 0.026(2) -0.006(2) -0.002(2) 0.002(2)
C(15) 0.113(7) 0.045(3) 0.031(3) -0.018(4) 0.010(4) -0.009(2)
C(16) 0.104(7) 0.049(4) 0.040(3) -0.023(4) 0.008(3) -0.012(3)
C(17) 0.114(7) 0.029(3) 0.041(3) -0.011(4) 0.012(4) -0.007(2)
C(18) 0.063(4) 0.032(3) 0.034(2) -0.009(2) 0.003(2) -0.003(2)

loop_
_atom_type_symbol
_atom_type_description
_atom_type_scat_dispersion_real
_atom_type_scat_dispersion_imag
_atom_type_scat_source
C C 0.003 0.002
;
International Tables for Crystallography
(1992, Vol. C, Tables 4.2.6.8 and 6.1.1.4)
;
H H 0.000 0.000
;
International Tables for Crystallography
(1992, Vol. C, Table 6.1.1.4)
;
P P 0.102 0.094
;
International Tables for Crystallography
(1992, Vol. C, Tables 4.2.6.8 and 6.1.1.4)
;
Cl Cl 0.148 0.159
;
International Tables for Crystallography
(1992, Vol. C, Tables 4.2.6.8 and 6.1.1.4)
;
Ga Ga 0.231 1.608
;
International Tables for Crystallography
(1992, Vol. C, Tables 4.2.6.8 and 6.1.1.4)
;

loop_
_geom_angle_atom_site_label_1
_geom_angle_atom_site_label_2
_geom_angle_atom_site_label_3
_geom_angle
_geom_angle_publ_flag
Cl(5) Ga(1) Cl(6) 110.47(8) yes
Cl(5) Ga(1) Cl(7) 109.33(7) yes
Cl(5) Ga(1) Cl(8) 106.72(8) yes
Cl(6) Ga(1) Cl(7) 108.92(8) yes
Cl(6) Ga(1) Cl(8) 111.36(9) yes
Cl(7) Ga(1) Cl(8) 110.00(8) yes
Cl(1) Ga(2) Cl(2) 106.19(7) yes
Cl(1) Ga(2) Cl(3) 110.77(9) yes
Cl(1) Ga(2) Cl(4) 108.06(7) yes
Cl(2) Ga(2) Cl(3) 111.56(9) yes
Cl(2) Ga(2) Cl(4) 109.12(7) yes
Cl(3) Ga(2) Cl(4) 110.96(7) yes
P(2) P(1) C(1) 116.2(2) yes
P(2) P(1) C(2) 105.8(2) yes
P(2) P(1) C(3) 110.0(2) yes
C(1) P(1) C(2) 107.3(3) yes
C(1) P(1) C(3) 109.6(3) yes
C(2) P(1) C(3) 107.6(3) yes
P(1) P(2) P(3) 94.98(8) yes
P(1) P(2) C(7) 107.6(2) yes
P(3) P(2) C(7) 107.9(2) yes
P(2) P(3) P(4) 95.10(8) yes
P(2) P(3) C(13) 107.1(2) yes
P(4) P(3) C(13) 107.34(17) yes
P(3) P(4) C(4) 105.7(2) yes
P(3) P(4) C(5) 116.7(2) yes
P(3) P(4) C(6) 107.6(2) yes
C(4) P(4) C(5) 108.8(3) yes
C(4) P(4) C(6) 107.7(3) yes
C(5) P(4) C(6) 110.0(3) yes
P(2) C(7) C(8) 109.9(4) yes
P(2) C(7) C(10) 105.2(4) yes
C(8) C(7) C(10) 111.2(5) yes
C(7) C(8) C(9) 111.4(5) yes
C(8) C(9) C(12) 111.9(5) yes
C(7) C(10) C(11) 111.6(5) yes
C(10) C(11) C(12) 111.2(6) yes
C(9) C(12) C(11) 112.5(6) yes
P(3) C(13) C(14) 106.0(4) yes
P(3) C(13) C(18) 112.4(4) yes
C(14) C(13) C(18) 110.9(5) yes
C(13) C(14) C(15) 110.2(5) yes
C(14) C(15) C(16) 110.4(6) yes
C(15) C(16) C(17) 110.6(7) yes
C(16) C(17) C(18) 111.0(6) yes
C(13) C(18) C(17) 109.9(5) yes
P(1) C(1) H(1) 109.5 no
P(1) C(1) H(2) 109.5 no
P(1) C(1) H(3) 109.5 no
H(1) C(1) H(2) 109.5 no
H(1) C(1) H(3) 109.5 no
H(2) C(1) H(3) 109.5 no
P(1) C(2) H(4) 109.5 no
P(1) C(2) H(5) 109.5 no
P(1) C(2) H(6) 109.5 no
H(4) C(2) H(5) 109.5 no
H(4) C(2) H(6) 109.5 no
H(5) C(2) H(6) 109.5 no
P(1) C(3) H(7) 109.5 no
P(1) C(3) H(8) 109.5 no
P(1) C(3) H(9) 109.5 no
H(7) C(3) H(8) 109.5 no
H(7) C(3) H(9) 109.5 no
H(8) C(3) H(9) 109.5 no
P(4) C(4) H(10) 109.5 no
P(4) C(4) H(11) 109.5 no
P(4) C(4) H(12) 109.5 no
H(10) C(4) H(11) 109.5 no
H(10) C(4) H(12) 109.5 no
H(11) C(4) H(12) 109.5 no
P(4) C(5) H(13) 109.5 no
P(4) C(5) H(14) 109.5 no
P(4) C(5) H(15) 109.5 no
H(13) C(5) H(14) 109.5 no
H(13) C(5) H(15) 109.5 no
H(14) C(5) H(15) 109.5 no
P(4) C(6) H(16) 109.5 no
P(4) C(6) H(17) 109.5 no
P(4) C(6) H(18) 109.5 no
H(16) C(6) H(17) 109.5 no
H(16) C(6) H(18) 109.5 no
H(17) C(6) H(18) 109.5 no
P(2) C(7) H(19) 110.2 no
C(8) C(7) H(19) 110.2 no
C(10) C(7) H(19) 110.2 no
C(7) C(8) H(20) 109.3 no
C(7) C(8) H(21) 109.3 no
C(9) C(8) H(20) 109.4 no
C(9) C(8) H(21) 109.3 no
H(20) C(8) H(21) 108.0 no
C(8) C(9) H(22) 109.2 no
C(8) C(9) H(23) 109.2 no
C(12) C(9) H(22) 109.2 no
C(12) C(9) H(23) 109.2 no
H(22) C(9) H(23) 107.9 no
C(7) C(10) H(28) 109.3 no
C(7) C(10) H(29) 109.3 no
C(11) C(10) H(28) 109.3 no
C(11) C(10) H(29) 109.3 no
H(28) C(10) H(29) 107.9 no
C(10) C(11) H(26) 109.4 no
C(10) C(11) H(27) 109.4 no
C(12) C(11) H(26) 109.4 no
C(12) C(11) H(27) 109.4 no
H(26) C(11) H(27) 108.0 no
C(9) C(12) H(24) 109.1 no
C(9) C(12) H(25) 109.1 no
C(11) C(12) H(24) 109.1 no
C(11) C(12) H(25) 109.1 no
H(24) C(12) H(25) 107.8 no
P(3) C(13) H(30) 109.2 no
C(14) C(13) H(30) 109.2 no
C(18) C(13) H(30) 109.2 no
C(13) C(14) H(31) 109.6 no
C(13) C(14) H(32) 109.6 no
C(15) C(14) H(31) 109.6 no
C(15) C(14) H(32) 109.6 no
H(31) C(14) H(32) 108.1 no
C(14) C(15) H(33) 109.6 no
C(14) C(15) H(34) 109.6 no
C(16) C(15) H(33) 109.6 no
C(16) C(15) H(34) 109.6 no
H(33) C(15) H(34) 108.1 no
C(15) C(16) H(35) 109.5 no
C(15) C(16) H(36) 109.5 no
C(17) C(16) H(35) 109.5 no
C(17) C(16) H(36) 109.5 no
H(35) C(16) H(36) 108.1 no
C(16) C(17) H(37) 109.4 no
C(16) C(17) H(38) 109.4 no
C(18) C(17) H(37) 109.4 no
C(18) C(17) H(38) 109.4 no
H(37) C(17) H(38) 108.0 no
C(13) C(18) H(39) 109.7 no
C(13) C(18) H(40) 109.7 no
C(17) C(18) H(39) 109.7 no
C(17) C(18) H(40) 109.7 no
H(39) C(18) H(40) 108.2 no

loop_
_geom_bond_atom_site_label_1
_geom_bond_atom_site_label_2
_geom_bond_distance
_geom_bond_publ_flag
Ga(1) Cl(5) 2.1688(18) yes
Ga(1) Cl(6) 2.164(2) yes
Ga(1) Cl(7) 2.1814(19) yes
Ga(1) Cl(8) 2.175(2) yes
Ga(2) Cl(1) 2.196(2) yes
Ga(2) Cl(2) 2.1880(19) yes
Ga(2) Cl(3) 2.1523(19) yes
Ga(2) Cl(4) 2.1815(16) yes
P(1) P(2) 2.186(2) yes
P(1) C(1) 1.807(7) yes
P(1) C(2) 1.795(6) yes
P(1) C(3) 1.797(7) yes
P(2) P(3) 2.227(2) yes
P(2) C(7) 1.874(6) yes
P(3) P(4) 2.198(2) yes
P(3) C(13) 1.879(5) yes
P(4) C(4) 1.795(6) yes
P(4) C(5) 1.777(7) yes
P(4) C(6) 1.802(7) yes
C(7) C(8) 1.530(9) yes
C(7) C(10) 1.543(9) yes
C(8) C(9) 1.555(10) yes
C(9) C(12) 1.508(11) yes
C(10) C(11) 1.540(10) yes
C(11) C(12) 1.504(11) yes
C(13) C(14) 1.541(8) yes
C(13) C(18) 1.505(8) yes
C(14) C(15) 1.532(10) yes
C(15) C(16) 1.515(11) yes
C(16) C(17) 1.523(11) yes
C(17) C(18) 1.542(9) yes
C(1) H(1) 0.980 no
C(1) H(2) 0.980 no
C(1) H(3) 0.980 no
C(2) H(4) 0.980 no
C(2) H(5) 0.980 no
C(2) H(6) 0.980 no
C(3) H(7) 0.980 no
C(3) H(8) 0.980 no
C(3) H(9) 0.980 no
C(4) H(10) 0.980 no
C(4) H(11) 0.980 no
C(4) H(12) 0.980 no
C(5) H(13) 0.980 no
C(5) H(14) 0.980 no
C(5) H(15) 0.980 no
C(6) H(16) 0.980 no
C(6) H(17) 0.980 no
C(6) H(18) 0.980 no
C(7) H(19) 1.000 no
C(8) H(20) 0.990 no
C(8) H(21) 0.990 no
C(9) H(22) 0.990 no
C(9) H(23) 0.990 no
C(10) H(28) 0.990 no
C(10) H(29) 0.990 no
C(11) H(26) 0.990 no
C(11) H(27) 0.990 no
C(12) H(24) 0.990 no
C(12) H(25) 0.990 no
C(13) H(30) 1.000 no
C(14) H(31) 0.990 no
C(14) H(32) 0.990 no
C(15) H(33) 0.990 no
C(15) H(34) 0.990 no
C(16) H(35) 0.990 no
C(16) H(36) 0.990 no
C(17) H(37) 0.990 no
C(17) H(38) 0.990 no
C(18) H(39) 0.990 no
C(18) H(40) 0.990 no

loop_
_geom_contact_atom_site_label_1
_geom_contact_atom_site_label_2
_geom_contact_distance
_geom_contact_site_symmetry_2
Cl(1) C(1) 3.501(7) 4_554
Cl(5) C(4) 3.588(7) 2_655
Cl(5) C(18) 3.595(6) .
Cl(7) C(5) 3.438(7) 2_555
Cl(7) C(6) 3.566(8) 2_655
C(1) Cl(1) 3.501(7) 4_555
C(4) Cl(5) 3.588(7) 2_645
C(5) Cl(7) 3.438(7) 2_545
C(6) Cl(7) 3.566(8) 2_645
C(18) Cl(5) 3.595(6) .
Ga(1) H(4) 3.496 1_565
Ga(1) H(10) 3.568 2_655
Ga(1) H(13) 3.354 2_555
Ga(1) H(16) 3.491 .
Ga(1) H(18) 3.523 2_655
Ga(2) H(34) 3.526 4_554
Cl(1) H(1) 3.197 4_554
Cl(1) H(2) 3.127 2_655
Cl(1) H(2) 3.567 4_554
Cl(1) H(3) 3.175 4_554
Cl(1) H(5) 3.138 2_655
Cl(1) H(8) 3.345 2_655
Cl(1) H(31) 3.561 4_554
Cl(1) H(35) 3.241 2_645
Cl(1) H(36) 3.600 2_645
Cl(1) H(37) 3.071 2_645
Cl(2) H(3) 2.902 4_554
Cl(2) H(7) 2.836 2_555
Cl(2) H(19) 3.143 4_554
Cl(2) H(20) 3.359 4_554
Cl(2) H(23) 3.004 4_554
Cl(2) H(31) 3.053 4_554
Cl(3) H(11) 3.379 .
Cl(3) H(27) 3.193 2_545
Cl(3) H(34) 3.115 4_554
Cl(3) H(40) 3.392 2_645
Cl(4) H(5) 2.964 2_655
Cl(4) H(9) 3.472 2_555
Cl(4) H(11) 3.163 .
Cl(4) H(14) 3.251 .
Cl(4) H(17) 3.379 .
Cl(4) H(21) 2.851 2_555
Cl(5) H(4) 2.801 1_565
Cl(5) H(8) 2.978 1_565
Cl(5) H(10) 2.738 2_655
Cl(5) H(16) 3.222 .
Cl(5) H(17) 3.133 2_655
Cl(5) H(37) 2.927 .
Cl(5) H(39) 3.175 .
Cl(5) H(40) 3.444 .
Cl(6) H(9) 3.383 1_565
Cl(6) H(11) 3.045 2_555
Cl(6) H(13) 2.916 2_555
Cl(6) H(14) 3.377 .
Cl(6) H(15) 3.156 .
Cl(6) H(39) 3.311 .
Cl(7) H(4) 2.969 1_565
Cl(7) H(9) 3.506 1_565
Cl(7) H(12) 2.982 1_565
Cl(7) H(13) 2.896 2_555
Cl(7) H(14) 3.481 2_555
Cl(7) H(15) 3.400 2_555
Cl(7) H(17) 3.315 2_655
Cl(7) H(18) 2.972 2_655
Cl(8) H(6) 2.972 2_655
Cl(8) H(10) 3.169 2_655
Cl(8) H(14) 3.352 .
Cl(8) H(16) 3.004 .
Cl(8) H(17) 3.396 .
Cl(8) H(18) 3.492 2_655
Cl(8) H(24) 3.160 2_555
Cl(8) H(29) 2.769 2_555
C(1) H(22) 3.143 3_556
C(2) H(17) 3.388 2_645
C(2) H(24) 3.397 1_655
C(3) H(37) 3.296 1_545
C(6) H(4) 3.599 2_655
C(9) H(2) 3.192 3_556
C(9) H(36) 3.351 3_566
C(11) H(36) 3.028 3_566
C(12) H(1) 3.237 1_455
C(12) H(36) 3.013 3_566
C(14) H(35) 3.586 3_666
C(15) H(26) 3.234 3_566
C(15) H(35) 3.425 3_666
C(16) H(25) 3.347 3_566
C(16) H(26) 3.139 3_566
C(17) H(8) 3.254 1_565
H(1) Cl(1) 3.197 4_555
H(1) C(12) 3.237 1_655
H(1) H(2) 3.424 3_656
H(1) H(22) 3.300 1_655
H(1) H(24) 2.979 1_655
H(1) H(25) 2.690 1_655
H(2) Cl(1) 3.127 2_645
H(2) Cl(1) 3.567 4_555
H(2) C(9) 3.192 3_556
H(2) H(1) 3.424 3_656
H(2) H(2) 3.463 3_656
H(2) H(22) 2.379 3_556
H(2) H(23) 3.169 3_556
H(3) Cl(1) 3.175 4_555
H(3) Cl(2) 2.902 4_555
H(3) H(22) 3.073 3_556
H(4) Ga(1) 3.496 1_545
H(4) Cl(5) 2.801 1_545
H(4) Cl(7) 2.969 1_545
H(4) C(6) 3.599 2_645
H(4) H(17) 2.726 2_645
H(5) Cl(1) 3.138 2_645
H(5) Cl(4) 2.964 2_645
H(5) H(17) 3.539 2_645
H(5) H(24) 2.891 1_655
H(6) Cl(8) 2.972 2_645
H(6) H(17) 3.407 2_645
H(6) H(24) 3.055 1_655
H(7) Cl(2) 2.836 2_545
H(7) H(22) 3.429 3_556
H(7) H(23) 2.900 3_556
H(7) H(37) 3.451 1_545
H(8) Cl(1) 3.345 2_645
H(8) Cl(5) 2.978 1_545
H(8) C(17) 3.254 1_545
H(8) H(37) 2.409 1_545
H(8) H(38) 3.262 1_545
H(9) Cl(4) 3.472 2_545
H(9) Cl(6) 3.383 1_545
H(9) Cl(7) 3.506 1_545
H(10) Ga(1) 3.568 2_645
H(10) Cl(5) 2.738 2_645
H(10) Cl(8) 3.169 2_645
H(10) H(16) 3.375 2_645
H(11) Cl(3) 3.379 .
H(11) Cl(4) 3.163 .
H(11) Cl(6) 3.045 2_545
H(12) Cl(7) 2.982 1_545
H(13) Ga(1) 3.354 2_545
H(13) Cl(6) 2.916 2_545
H(13) Cl(7) 2.896 2_545
H(14) Cl(4) 3.251 .
H(14) Cl(6) 3.377 .
H(14) Cl(7) 3.481 2_545
H(14) Cl(8) 3.352 .
H(15) Cl(6) 3.156 .
H(15) Cl(7) 3.400 2_545
H(16) Ga(1) 3.491 .
H(16) Cl(5) 3.222 .
H(16) Cl(8) 3.004 .
H(16) H(10) 3.375 2_655
H(17) Cl(4) 3.379 .
H(17) Cl(5) 3.133 2_645
H(17) Cl(7) 3.315 2_645
H(17) Cl(8) 3.396 .
H(17) C(2) 3.388 2_655
H(17) H(4) 2.726 2_655
H(17) H(5) 3.539 2_655
H(17) H(6) 3.407 2_655
H(18) Ga(1) 3.523 2_645
H(18) Cl(7) 2.972 2_645
H(18) Cl(8) 3.492 2_645
H(18) H(27) 3.588 1_655
H(19) Cl(2) 3.143 4_555
H(20) Cl(2) 3.359 4_555
H(20) H(20) 3.550 3_556
H(21) Cl(4) 2.851 2_545
H(22) C(1) 3.143 3_556
H(22) H(1) 3.300 1_455
H(22) H(2) 2.379 3_556
H(22) H(3) 3.073 3_556
H(22) H(7) 3.429 3_556
H(23) Cl(2) 3.004 4_555
H(23) H(2) 3.169 3_556
H(23) H(7) 2.900 3_556
H(23) H(36) 2.756 3_566
H(24) Cl(8) 3.160 2_545
H(24) C(2) 3.397 1_455
H(24) H(1) 2.979 1_455
H(24) H(5) 2.891 1_455
H(24) H(6) 3.055 1_455
H(25) C(16) 3.347 3_566
H(25) H(1) 2.690 1_455
H(25) H(32) 2.821 1_455
H(25) H(35) 3.369 3_566
H(25) H(36) 2.491 3_566
H(26) C(15) 3.234 3_566
H(26) C(16) 3.139 3_566
H(26) H(33) 3.079 3_566
H(26) H(34) 2.966 3_566
H(26) H(36) 2.338 3_566
H(27) Cl(3) 3.193 2_555
H(27) H(18) 3.588 1_455
H(27) H(32) 3.569 1_455
H(27) H(34) 3.591 3_566
H(27) H(36) 3.411 3_566
H(29) Cl(8) 2.769 2_545
H(31) Cl(1) 3.561 4_555
H(31) Cl(2) 3.053 4_555
H(32) H(25) 2.821 1_655
H(32) H(27) 3.569 1_655
H(32) H(35) 2.933 3_666
H(32) H(36) 3.444 3_666
H(33) H(26) 3.079 3_566
H(33) H(33) 3.302 3_566
H(34) Ga(2) 3.526 4_555
H(34) Cl(3) 3.115 4_555
H(34) H(26) 2.966 3_566
H(34) H(27) 3.591 3_566
H(34) H(35) 2.823 3_666
H(35) Cl(1) 3.241 2_655
H(35) C(14) 3.586 3_666
H(35) C(15) 3.425 3_666
H(35) H(25) 3.369 3_566
H(35) H(32) 2.933 3_666
H(35) H(34) 2.823 3_666
H(35) H(35) 2.996 3_666
H(36) Cl(1) 3.600 2_655
H(36) C(9) 3.351 3_566
H(36) C(11) 3.028 3_566
H(36) C(12) 3.013 3_566
H(36) H(23) 2.756 3_566
H(36) H(25) 2.491 3_566
H(36) H(26) 2.338 3_566
H(36) H(27) 3.411 3_566
H(36) H(32) 3.444 3_666
H(37) Cl(1) 3.071 2_655
H(37) Cl(5) 2.927 .
H(37) C(3) 3.296 1_565
H(37) H(7) 3.451 1_565
H(37) H(8) 2.409 1_565
H(38) H(8) 3.262 1_565
H(39) Cl(5) 3.175 .
H(39) Cl(6) 3.311 .
H(40) Cl(3) 3.392 2_655
H(40) Cl(5) 3.444 .

loop_
_geom_torsion_atom_site_label_1
_geom_torsion_atom_site_label_2
_geom_torsion_atom_site_label_3
_geom_torsion_atom_site_label_4
_geom_torsion
C(1) P(1) P(2) P(3) 61.9(3)
C(1) P(1) P(2) C(7) -48.7(3)
C(2) P(1) P(2) P(3) -57.1(2)
C(2) P(1) P(2) C(7) -167.7(3)
C(3) P(1) P(2) P(3) -173.0(2)
C(3) P(1) P(2) C(7) 76.5(3)
P(1) P(2) P(3) P(4) 132.13(8)
P(1) P(2) P(3) C(13) -117.97(18)
P(1) P(2) C(7) C(8) -50.8(4)
P(1) P(2) C(7) C(10) -170.5(3)
P(3) P(2) C(7) C(8) -152.2(3)
P(3) P(2) C(7) C(10) 88.1(4)
C(7) P(2) P(3) P(4) -117.5(2)
C(7) P(2) P(3) C(13) -7.6(2)
P(2) P(3) P(4) C(4) -55.9(2)
P(2) P(3) P(4) C(5) 65.2(2)
P(2) P(3) P(4) C(6) -170.8(2)
P(2) P(3) C(13) C(14) 90.5(4)
P(2) P(3) C(13) C(18) -148.2(4)
P(4) P(3) C(13) C(14) -168.3(3)
P(4) P(3) C(13) C(18) -47.1(4)
C(13) P(3) P(4) C(4) -165.5(3)
C(13) P(3) P(4) C(5) -44.5(3)
C(13) P(3) P(4) C(6) 79.6(3)
P(2) C(7) C(8) C(9) -168.9(4)
P(2) C(7) C(10) C(11) 173.1(4)
C(8) C(7) C(10) C(11) 54.2(7)
C(10) C(7) C(8) C(9) -52.9(7)
C(7) C(8) C(9) C(12) 53.2(7)
C(8) C(9) C(12) C(11) -54.7(8)
C(7) C(10) C(11) C(12) -55.1(7)
C(10) C(11) C(12) C(9) 55.5(8)
P(3) C(13) C(14) C(15) -179.9(4)
P(3) C(13) C(18) C(17) -175.8(5)
C(14) C(13) C(18) C(17) -57.3(7)
C(18) C(13) C(14) C(15) 57.9(8)
C(13) C(14) C(15) C(16) -57.2(9)
C(14) C(15) C(16) C(17) 57.4(10)
C(15) C(16) C(17) C(18) -57.4(10)
C(16) C(17) C(18) C(13) 57.3(9)
